data_4339911
loop_
_publ_author_name
'Cheng, Fei'
'Hector, Andrew L.'
'Levason, William'
'Reid, Gillian'
'Webster, Michael'
'Zhang, Wenjian'

_publ_section_title
;
 Preparation, characterization, and structural systematics of diphosphane
 and diarsane complexes of gallium(III) halides.
;
_journal_issue 17
_journal_name_full 'Inorganic chemistry'
_journal_page_first 7215
_journal_page_last 7223
_journal_paper_doi 10.1021/ic700895r
_journal_volume 46
_journal_year 2007
_chemical_formula_moiety 'C10 H16 As2 Cl2 Ga 1+, Cl4 Ga 1-'
_chemical_formula_sum 'C10 H16 As2 Cl6 Ga2'
_chemical_formula_weight 638.21
_chemical_name_systematic
; 
 Dichloro(1,2-bis(dimethylarsino)benzene)gallium(III) tetrachlorogallate(III) 
;
_space_group_IT_number 11
_symmetry_cell_setting monoclinic
_symmetry_Int_Tables_number 11
_symmetry_space_group_name_Hall '-P 2yb'
_symmetry_space_group_name_H-M 'P 1 21/m 1'
_atom_sites_solution_hydrogens geom
_atom_sites_solution_primary direct
_atom_sites_solution_secondary difmap
_audit_creation_date 2006-12-13
_audit_creation_method 'SHELXL-97 + hand edit'
_cell_angle_alpha 90.00
_cell_angle_beta 91.303(16)
_cell_angle_gamma 90.00
_cell_formula_units_Z 2
_cell_length_a 9.941(2)
_cell_length_b 10.111(3)
_cell_length_c 10.206(2)
_cell_measurement_reflns_used 2363
_cell_measurement_temperature 120(2)
_cell_measurement_theta_max 27.48
_cell_measurement_theta_min 2.91
_cell_volume 1025.6(4)
_computing_structure_refinement 'SHELXL-97 (Sheldrick, 1997)'
_computing_structure_solution 'SHELXS-97 (Sheldrick, 1997)'
_diffrn_ambient_temperature 120(2)
_diffrn_measured_fraction_theta_full 0.992
_diffrn_measured_fraction_theta_max 0.992
_diffrn_measurement_device_type 'Bruker-Nonius 95mm CCD camera on \k-goniostat'
_diffrn_measurement_method '\f & \w scans'
_diffrn_radiation_monochromator '10cm confocal mirrors'
_diffrn_radiation_source 'Bruker-Nonius FR591 rotating anode'
_diffrn_radiation_type MoK\a
_diffrn_radiation_wavelength 0.71073
_diffrn_reflns_av_R_equivalents 0.0651
_diffrn_reflns_av_sigmaI/netI 0.0544
_diffrn_reflns_limit_h_max 12
_diffrn_reflns_limit_h_min -12
_diffrn_reflns_limit_k_max 12
_diffrn_reflns_limit_k_min -13
_diffrn_reflns_limit_l_max 13
_diffrn_reflns_limit_l_min -13
_diffrn_reflns_number 11197
_diffrn_reflns_theta_full 27.50
_diffrn_reflns_theta_max 27.50
_diffrn_reflns_theta_min 3.47
_diffrn_standards_decay_% 0
_diffrn_standards_number 0
_exptl_absorpt_coefficient_mu 6.597
_exptl_absorpt_correction_T_max 1.0000
_exptl_absorpt_correction_T_min 0.8300
_exptl_absorpt_correction_type multi-scan
_exptl_absorpt_process_details 'G.M. Sheldrick, (2003). SADABS. Version 2.10. Bruker AXS Inc.'
_exptl_crystal_colour colourless
_exptl_crystal_density_diffrn 2.066
_exptl_crystal_density_method 'not measured'
_exptl_crystal_description block
_exptl_crystal_F_000 612
_exptl_crystal_size_max 0.17
_exptl_crystal_size_mid 0.09
_exptl_crystal_size_min 0.07
_refine_diff_density_max 2.630
_refine_diff_density_min -1.073
_refine_diff_density_rms 0.225
_refine_ls_extinction_method none
_refine_ls_goodness_of_fit_ref 1.097
_refine_ls_hydrogen_treatment noref
_refine_ls_matrix_type full
_refine_ls_number_parameters 110
_refine_ls_number_reflns 2472
_refine_ls_number_restraints 0
_refine_ls_restrained_S_all 1.097
_refine_ls_R_factor_all 0.0836
_refine_ls_R_factor_gt 0.0668
_refine_ls_shift/su_max 0.001
_refine_ls_shift/su_mean 0.000
_refine_ls_structure_factor_coef Fsqd
_refine_ls_weighting_details 'w=1/[\s^2^(Fo^2^)+(0.0178P)^2^+18.8715P] where P=(Fo^2^+2Fc^2^)/3'
_refine_ls_weighting_scheme calc
_refine_ls_wR_factor_gt 0.1366
_refine_ls_wR_factor_ref 0.1463
_reflns_number_gt 2079
_reflns_number_total 2472
_reflns_threshold_expression I>2sigma(I)
_cod_data_source_file ic700895r-file001.cif
_cod_data_source_block 06fc032_[C10H16As2Cl6Ga2]
_cod_original_cell_volume 1025.7(4)
_cod_original_sg_symbol_H-M 'P 21/m'
_cod_database_code 4339911

loop_
_symmetry_equiv_pos_as_xyz
'x, y, z'
'-x, y+1/2, -z'
'-x, -y, -z'
'x, -y-1/2, z'

loop_
_atom_site_label
_atom_site_type_symbol
_atom_site_fract_x
_atom_site_fract_y
_atom_site_fract_z
_atom_site_U_iso_or_equiv
_atom_site_adp_type
_atom_site_occupancy
_atom_site_symmetry_multiplicity
_atom_site_calc_flag
_atom_site_refinement_flags
Ga1 Ga 0.91378(11) 0.2500 0.73972(14) 0.0219(3) Uani 0.9492(17) 2 d SP
Ga1A Ga 0.915(2) 0.2500 0.828(3) 0.020 Uiso 0.0508(17) 2 d SP
Ga2 Ga 0.21081(12) 0.7500 0.74403(15) 0.0223(3) Uani 0.9492(17) 2 d SP
Ga2A Ga 0.207(2) 0.7500 0.823(3) 0.020 Uiso 0.0508(17) 2 d SP
As1 As 0.74185(7) 0.07765(8) 0.74438(10) 0.0206(2) Uani 0.9492(17) 1 d P
As1A As 0.7369(14) 0.0767(15) 0.8258(19) 0.020 Uiso 0.0508(17) 1 d P
Cl1 Cl 1.0286(3) 0.2500 0.5669(3) 0.0313(6) Uani 1 2 d S
Cl2 Cl 1.0188(3) 0.2500 0.9278(3) 0.0312(6) Uani 1 2 d S
Cl3 Cl 0.0846(2) 0.92372(19) 0.7466(2) 0.0374(5) Uani 1 1 d .
Cl4 Cl 0.3529(3) 0.7500 0.9091(3) 0.0417(8) Uani 1 2 d S
Cl5 Cl 0.3423(4) 0.7500 0.5738(4) 0.0438(8) Uani 1 2 d S
C1 C 0.7400(11) -0.0343(10) 0.8987(9) 0.043(2) Uani 1 1 d .
H1A H 0.7515 0.0204 0.9774 0.065 Uiso 1 1 calc R
H1B H 0.8137 -0.0985 0.8948 0.065 Uiso 1 1 calc R
H1C H 0.6540 -0.0814 0.9017 0.065 Uiso 1 1 calc R
C2 C 0.7227(10) -0.0429(9) 0.6018(10) 0.041(2) Uani 1 1 d .
H2A H 0.6308 -0.0779 0.5986 0.061 Uiso 1 1 calc R
H2B H 0.7867 -0.1159 0.6138 0.061 Uiso 1 1 calc R
H2C H 0.7409 0.0031 0.5196 0.061 Uiso 1 1 calc R
C3 C 0.5776(7) 0.1808(7) 0.7531(8) 0.0243(16) Uani 1 1 d .
C4 C 0.4583(8) 0.1140(8) 0.7604(9) 0.0324(19) Uani 1 1 d .
H4 H 0.4583 0.0200 0.7602 0.039 Uiso 1 1 calc R
C5 C 0.3367(8) 0.1821(9) 0.7681(10) 0.041(2) Uani 1 1 d .
H5 H 0.2544 0.1348 0.7732 0.049 Uiso 1 1 calc R

loop_
_atom_site_aniso_label
_atom_site_aniso_U_11
_atom_site_aniso_U_22
_atom_site_aniso_U_33
_atom_site_aniso_U_23
_atom_site_aniso_U_13
_atom_site_aniso_U_12
Ga1 0.0127(6) 0.0171(6) 0.0361(8) 0.000 0.0009(5) 0.000
Ga2 0.0234(6) 0.0132(6) 0.0302(8) 0.000 0.0016(5) 0.000
As1 0.0159(4) 0.0120(4) 0.0339(6) -0.0004(3) 0.0003(3) 0.0009(3)
Cl1 0.0282(14) 0.0304(15) 0.0353(15) 0.000 0.0054(11) 0.000
Cl2 0.0304(14) 0.0276(14) 0.0355(15) 0.000 -0.0027(11) 0.000
Cl3 0.0317(10) 0.0165(9) 0.0640(15) -0.0029(9) -0.0011(9) 0.0044(8)
Cl4 0.0400(17) 0.0380(18) 0.0466(19) 0.000 -0.0098(14) 0.000
Cl5 0.0438(18) 0.0419(18) 0.046(2) 0.000 0.0149(14) 0.000
C1 0.060(6) 0.033(5) 0.037(5) 0.003(4) 0.001(4) 0.015(5)
C2 0.043(5) 0.024(4) 0.056(6) -0.013(4) 0.008(4) 0.011(4)
C3 0.014(3) 0.022(4) 0.038(4) 0.003(3) -0.002(3) 0.002(3)
C4 0.023(4) 0.016(4) 0.058(6) 0.005(4) 0.003(4) -0.001(3)
C5 0.020(4) 0.031(5) 0.071(7) 0.001(5) 0.000(4) -0.004(4)

loop_
_atom_type_symbol
_atom_type_description
_atom_type_scat_dispersion_real
_atom_type_scat_dispersion_imag
_atom_type_scat_source
C C 0.0033 0.0016 'International Tables Vol C Tables 4.2.6.8 and 6.1.1.4'
H H 0.0000 0.0000 'International Tables Vol C Tables 4.2.6.8 and 6.1.1.4'
Cl Cl 0.1484 0.1585 'International Tables Vol C Tables 4.2.6.8 and 6.1.1.4'
Ga Ga 0.2307 1.6083 'International Tables Vol C Tables 4.2.6.8 and 6.1.1.4'
As As 0.0499 2.0058 'International Tables Vol C Tables 4.2.6.8 and 6.1.1.4'

loop_
_geom_angle_atom_site_label_1
_geom_angle_atom_site_label_2
_geom_angle_atom_site_label_3
_geom_angle
_geom_angle_site_symmetry_1
_geom_angle_site_symmetry_3
Cl1 Ga1 Cl2 118.65(12) . .
Cl1 Ga1 As1 113.96(7) . .
Cl2 Ga1 As1 107.84(7) . .
Cl1 Ga1 As1 113.96(7) . 4_565
Cl2 Ga1 As1 107.84(7) . 4_565
As1 Ga1 As1 91.05(6) . 4_565
As1A Ga1A As1A 89.3(10) . 4_565
Cl3 Ga2 Cl3 108.87(13) 4_575 .
Cl3 Ga2 Cl4 111.00(9) 4_575 .
Cl3 Ga2 Cl4 111.00(9) . .
Cl3 Ga2 Cl5 111.46(9) 4_575 .
Cl3 Ga2 Cl5 111.46(9) . .
Cl4 Ga2 Cl5 102.99(15) . .
Cl4 Ga2A Cl3 129.1(5) . 4_575
Cl4 Ga2A Cl3 129.1(5) . .
Cl3 Ga2A Cl3 101.7(10) 4_575 .
C2 As1 C1 104.1(4) . .
C2 As1 C3 108.0(4) . .
C1 As1 C3 104.6(4) . .
C2 As1 Ga1 120.0(3) . .
C1 As1 Ga1 116.9(3) . .
C3 As1 Ga1 102.0(2) . .
As1 C1 H1A 109.5 . .
As1 C1 H1B 109.5 . .
H1A C1 H1B 109.5 . .
As1 C1 H1C 109.5 . .
H1A C1 H1C 109.5 . .
H1B C1 H1C 109.5 . .
As1 C2 H2A 109.5 . .
As1 C2 H2B 109.5 . .
H2A C2 H2B 109.5 . .
As1 C2 H2C 109.5 . .
H2A C2 H2C 109.5 . .
H2B C2 H2C 109.5 . .
C4 C3 C3 119.6(5) . 4_565
C4 C3 As1 117.9(6) . .
C3 C3 As1 122.5(2) 4_565 .
C3 C4 C5 120.9(8) . .
C3 C4 H4 119.6 . .
C5 C4 H4 119.6 . .
C5 C5 C4 119.6(5) 4_565 .
C5 C5 H5 120.2 4_565 .
C4 C5 H5 120.2 . .

loop_
_geom_bond_atom_site_label_1
_geom_bond_atom_site_label_2
_geom_bond_distance
_geom_bond_site_symmetry_2
Ga1 Cl1 2.123(3) .
Ga1 Cl2 2.164(3) .
Ga1 As1 2.4422(12) .
Ga1 As1 2.4422(12) 4_565
Ga1A As1A 2.49(2) .
Ga2 Cl3 2.159(2) 4_575
Ga2 Cl3 2.159(2) .
Ga2 Cl4 2.174(4) .
Ga2 Cl5 2.198(4) .
As1 C2 1.904(9) .
As1 C1 1.940(9) .
As1 C3 1.941(7) .
C1 H1A 0.9800 .
C1 H1B 0.9800 .
C1 H1C 0.9800 .
C2 H2A 0.9800 .
C2 H2B 0.9800 .
C2 H2C 0.9800 .
C3 C4 1.369(10) .
C3 C3 1.400(15) 4_565
C4 C5 1.394(11) .
C4 H4 0.9500 .
C5 C5 1.374(18) 4_565
C5 H5 0.9500 .

loop_
_geom_torsion_atom_site_label_1
_geom_torsion_atom_site_label_2
_geom_torsion_atom_site_label_3
_geom_torsion_atom_site_label_4
_geom_torsion
_geom_torsion_site_symmetry_1
_geom_torsion_site_symmetry_4
Cl1 Ga1 As1 C2 0.9(3) . .
Cl2 Ga1 As1 C2 -133.0(3) . .
As1 Ga1 As1 C2 117.9(3) 4_565 .
Cl1 Ga1 As1 C1 128.4(3) . .
Cl2 Ga1 As1 C1 -5.6(3) . .
As1 Ga1 As1 C1 -114.7(3) 4_565 .
Cl1 Ga1 As1 C3 -118.2(3) . .
Cl2 Ga1 As1 C3 107.8(3) . .
As1 Ga1 As1 C3 -1.3(3) 4_565 .
C2 As1 C3 C4 54.2(8) . .
C1 As1 C3 C4 -56.3(8) . .
Ga1 As1 C3 C4 -178.5(6) . .
C2 As1 C3 C3 -126.2(4) . 4_565
C1 As1 C3 C3 123.3(3) . 4_565
Ga1 As1 C3 C3 1.1(2) . 4_565
C3 C3 C4 C5 -0.1(11) 4_565 .
As1 C3 C4 C5 179.4(7) . .
C3 C4 C5 C5 0.1(11) . 4_565
